data_4327834
loop_
_publ_author_name
'Yasuhito Miyoshi'
'Kouji Takahashi'
'Takuya Fujimoto'
'Hirofumi Yoshikawa'
'Michio M. Matsushita'
'Yukio Ouchi'
'Mikael Kepenekian'
'Vincent Robert'
'Maria Pia Donzello'
'Claudio Ercolani'
'Kunio Awaga'

_publ_section_title
;
 Crystal Structure, Spin Polarization, Solid-State Electrochemistry, and
 High n-Type Carrier Mobility of a Paramagnetic Semiconductor: Vanadyl
 Tetrakis(thiadiazole)porphyrazine
;
_journal_name_full 'Inorganic Chemistry'
_journal_page_first 456
_journal_page_last 462
_journal_paper_doi 10.1021/ic201880g
_journal_volume 51
_journal_year 2012
_chemical_formula_sum 'C16 N16 O S4 V'
_chemical_formula_weight 611.50
_chemical_name_common VOTTDPz
_chemical_name_systematic
; 
 vanadyl tetrakisthiadiazoleporphyrazine 
;
_space_group_IT_number 14
_symmetry_cell_setting monoclinic
_symmetry_space_group_name_Hall '-P 2yab'
_symmetry_space_group_name_H-M 'P 1 21/a 1'
_atom_sites_solution_hydrogens none
_atom_sites_solution_primary direct
_atom_sites_solution_secondary difmap
_audit_creation_method SHELXL-97
_cell_angle_alpha 90.00
_cell_angle_beta 116.702(4)
_cell_angle_gamma 90.00
_cell_formula_units_Z 2
_cell_length_a 12.449(5)
_cell_length_b 6.861(2)
_cell_length_c 12.916(5)
_cell_measurement_reflns_used 1923
_cell_measurement_temperature 173(2)
_cell_measurement_theta_max 27.4835
_cell_measurement_theta_min 3.0631
_cell_volume 985.5(6)
_computing_cell_refinement 'Crystal Clear (Rigaku)'
_computing_data_collection 'Crystal Clear (Rigaku)'
_computing_structure_refinement 'SHELXL-97 (Sheldrick, 1997)'
_computing_structure_solution 'SHELXS-97 (Sheldrick, 1990)'
_diffrn_ambient_temperature 173(2)
_diffrn_detector_area_resol_mean 28.5714
_diffrn_measured_fraction_theta_full 0.995
_diffrn_measured_fraction_theta_max 0.995
_diffrn_measurement_device_type 'Rigaku Saturn'
_diffrn_measurement_method \w
_diffrn_radiation_monochromator graphite
_diffrn_radiation_source 'fine-focus sealed tube'
_diffrn_radiation_type MoK\a
_diffrn_radiation_wavelength 0.71070
_diffrn_reflns_av_R_equivalents 0.0639
_diffrn_reflns_av_sigmaI/netI 0.0682
_diffrn_reflns_limit_h_max 16
_diffrn_reflns_limit_h_min -15
_diffrn_reflns_limit_k_max 8
_diffrn_reflns_limit_k_min -8
_diffrn_reflns_limit_l_max 13
_diffrn_reflns_limit_l_min -16
_diffrn_reflns_number 7628
_diffrn_reflns_theta_full 27.48
_diffrn_reflns_theta_max 27.48
_diffrn_reflns_theta_min 3.27
_exptl_absorpt_coefficient_mu 0.986
_exptl_absorpt_correction_T_max 0.8272
_exptl_absorpt_correction_T_min 0.8272
_exptl_absorpt_correction_type multi-scan
_exptl_absorpt_process_details 'Jacobson, R. (1998) Private communication'
_exptl_crystal_colour purple
_exptl_crystal_density_diffrn 2.061
_exptl_crystal_description rod
_exptl_crystal_F_000 606
_exptl_crystal_size_max 0.40
_exptl_crystal_size_mid 0.10
_exptl_crystal_size_min 0.10
_refine_diff_density_max 0.793
_refine_diff_density_min -1.241
_refine_diff_density_rms 0.163
_refine_ls_extinction_method none
_refine_ls_goodness_of_fit_ref 1.073
_refine_ls_hydrogen_treatment none
_refine_ls_matrix_type full
_refine_ls_number_parameters 181
_refine_ls_number_reflns 2241
_refine_ls_number_restraints 0
_refine_ls_restrained_S_all 1.073
_refine_ls_R_factor_all 0.1041
_refine_ls_R_factor_gt 0.0732
_refine_ls_shift/su_max 0.000
_refine_ls_shift/su_mean 0.000
_refine_ls_structure_factor_coef Fsqd
_refine_ls_weighting_details 'calc w=1/[\s^2^(Fo^2^)+(0.1186P)^2^+2.5369P] where P=(Fo^2^+2Fc^2^)/3'
_refine_ls_weighting_scheme calc
_refine_ls_wR_factor_gt 0.1934
_refine_ls_wR_factor_ref 0.2183
_reflns_number_gt 1566
_reflns_number_total 2241
_reflns_threshold_expression >2sigma(I)
_cod_data_source_file ic201880g_si_002.cif
_cod_data_source_block VOalpha
_cod_database_code 4327834

loop_
_symmetry_equiv_pos_as_xyz
'x, y, z'
'-x+1/2, y+1/2, -z'
'-x, -y, -z'
'x-1/2, -y-1/2, z'

loop_
_atom_site_label
_atom_site_type_symbol
_atom_site_fract_x
_atom_site_fract_y
_atom_site_fract_z
_atom_site_U_iso_or_equiv
_atom_site_adp_type
_atom_site_occupancy
_atom_site_symmetry_multiplicity
_atom_site_calc_flag
_atom_site_refinement_flags
S4 S 0.18442(11) 0.06793(19) 0.57872(11) 0.0176(4) Uani 1 1 d .
S5 S 0.43233(12) 0.08843(19) 1.35186(11) 0.0187(4) Uani 1 1 d .
V1 V 0.54448(18) -0.4649(3) 1.00857(18) 0.0274(5) Uani 0.50 1 d P
N3 N 0.4146(4) -0.4993(6) 0.7097(3) 0.0130(8) Uani 1 1 d .
N1 N 0.2541(4) -0.1332(6) 0.5782(4) 0.0170(9) Uani 1 1 d .
N2 N 0.2238(4) 0.0911(6) 0.7178(4) 0.0187(9) Uani 1 1 d .
N7 N 0.5028(4) -0.1217(6) 1.3788(4) 0.0158(9) Uani 1 1 d .
C1 C 0.2932(4) -0.0608(7) 0.7662(4) 0.0134(10) Uani 1 1 d .
N5 N 0.4089(4) -0.3197(6) 0.8701(4) 0.0144(9) Uani 1 1 d .
N8 N 0.3849(4) 0.1030(7) 1.2120(4) 0.0215(10) Uani 1 1 d .
C6 C 0.3835(4) -0.3505(7) 0.7556(4) 0.0128(10) Uani 1 1 d .
N6 N 0.4776(4) -0.3233(6) 1.1102(4) 0.0154(9) Uani 1 1 d .
C7 C 0.4167(5) -0.1485(8) 1.0787(4) 0.0169(10) Uani 1 1 d .
C2 C 0.4885(4) -0.1823(7) 1.2768(4) 0.0148(10) Uani 1 1 d .
C3 C 0.4223(5) -0.0595(7) 1.1821(5) 0.0163(10) Uani 1 1 d .
C4 C 0.3108(4) -0.1854(7) 0.6890(4) 0.0131(10) Uani 1 1 d .
N4 N 0.3611(4) -0.0680(7) 0.9755(4) 0.0195(10) Uani 1 1 d .
C5 C 0.3564(5) -0.1476(7) 0.8805(4) 0.0156(10) Uani 1 1 d .
O1 O 0.6687(7) -0.3563(13) 1.0350(7) 0.0294(19) Uani 0.50 1 d P
C8 C 0.5222(4) -0.3513(7) 1.2280(4) 0.0145(10) Uani 1 1 d .

loop_
_atom_site_aniso_label
_atom_site_aniso_U_11
_atom_site_aniso_U_22
_atom_site_aniso_U_33
_atom_site_aniso_U_23
_atom_site_aniso_U_13
_atom_site_aniso_U_12
S4 0.0178(7) 0.0206(7) 0.0133(6) 0.0035(5) 0.0062(5) 0.0048(5)
S5 0.0195(7) 0.0226(7) 0.0139(6) -0.0010(5) 0.0073(5) 0.0052(5)
V1 0.0306(11) 0.0285(11) 0.0231(10) 0.0001(8) 0.0119(10) 0.0014(8)
N3 0.017(2) 0.0109(18) 0.011(2) 0.0020(15) 0.0068(17) 0.0006(16)
N1 0.015(2) 0.018(2) 0.018(2) 0.0032(17) 0.0073(18) -0.0017(17)
N2 0.021(2) 0.020(2) 0.014(2) 0.0034(17) 0.0077(18) 0.0031(18)
N7 0.016(2) 0.015(2) 0.015(2) -0.0015(16) 0.0052(17) -0.0009(17)
C1 0.013(2) 0.017(2) 0.009(2) 0.0011(18) 0.0031(19) 0.0006(18)
N5 0.018(2) 0.0104(19) 0.013(2) 0.0018(15) 0.0064(18) 0.0029(16)
N8 0.023(2) 0.028(2) 0.012(2) -0.0017(19) 0.0075(19) 0.011(2)
C6 0.011(2) 0.016(2) 0.008(2) 0.0022(18) 0.0016(18) -0.0007(18)
N6 0.017(2) 0.016(2) 0.012(2) -0.0014(16) 0.0058(17) 0.0022(16)
C7 0.019(3) 0.020(2) 0.012(2) 0.0010(19) 0.008(2) 0.004(2)
C2 0.016(2) 0.015(2) 0.016(2) 0.0011(19) 0.010(2) -0.0007(19)
C3 0.020(3) 0.014(2) 0.020(3) 0.0015(19) 0.013(2) 0.007(2)
C4 0.014(2) 0.013(2) 0.011(2) -0.0020(18) 0.0045(19) -0.0007(18)
N4 0.021(2) 0.022(2) 0.014(2) 0.0029(17) 0.0060(19) 0.0071(18)
C5 0.021(3) 0.015(2) 0.013(2) 0.0021(19) 0.010(2) 0.003(2)
O1 0.029(4) 0.036(5) 0.023(4) -0.001(4) 0.011(4) 0.010(4)
C8 0.015(2) 0.015(2) 0.014(2) -0.0017(18) 0.007(2) 0.0004(19)

loop_
_atom_type_symbol
_atom_type_description
_atom_type_scat_dispersion_real
_atom_type_scat_dispersion_imag
_atom_type_scat_source
C C 0.0033 0.0016 'International Tables Vol C Tables 4.2.6.8 and 6.1.1.4'
N N 0.0061 0.0033 'International Tables Vol C Tables 4.2.6.8 and 6.1.1.4'
S S 0.1246 0.1234 'International Tables Vol C Tables 4.2.6.8 and 6.1.1.4'
V V 0.3005 0.5294 'International Tables Vol C Tables 4.2.6.8 and 6.1.1.4'
O O 0.0106 0.0060 'International Tables Vol C Tables 4.2.6.8 and 6.1.1.4'

loop_
_geom_angle_atom_site_label_1
_geom_angle_atom_site_label_2
_geom_angle_atom_site_label_3
_geom_angle
_geom_angle_site_symmetry_1
_geom_angle_site_symmetry_3
N1 S4 N2 100.9(2) . .
N8 S5 N7 100.5(2) . .
V1 V1 O1 177.3(4) 3_647 .
V1 V1 N5 76.0(2) 3_647 3_647
O1 V1 N5 104.9(3) . 3_647
V1 V1 N6 76.2(2) 3_647 3_647
O1 V1 N6 106.3(3) . 3_647
N5 V1 N6 87.54(19) 3_647 3_647
V1 V1 N5 72.0(2) 3_647 .
O1 V1 N5 107.0(3) . .
N5 V1 N5 148.04(13) 3_647 .
N6 V1 N5 84.93(18) 3_647 .
V1 V1 N6 71.9(2) 3_647 .
O1 V1 N6 105.6(3) . .
N5 V1 N6 84.84(19) 3_647 .
N6 V1 N6 148.08(13) 3_647 .
N5 V1 N6 85.34(18) . .
C8 N3 C6 122.6(4) 3_647 .
C4 N1 S4 104.4(3) . .
C1 N2 S4 104.6(4) . .
C2 N7 S5 104.2(3) . .
N2 C1 C4 115.0(4) . .
N2 C1 C5 138.3(5) . .
C4 C1 C5 106.6(4) . .
C6 N5 C5 110.1(4) . .
C6 N5 V1 124.1(3) . 3_647
C5 N5 V1 121.8(3) . 3_647
C6 N5 V1 123.6(3) . .
C5 N5 V1 124.1(3) . .
C3 N8 S5 105.7(4) . .
N3 C6 N5 128.7(4) . .
N3 C6 C4 124.2(4) . .
N5 C6 C4 107.1(4) . .
C8 N6 C7 110.0(4) . .
C8 N6 V1 125.6(3) . 3_647
C7 N6 V1 121.8(3) . 3_647
C8 N6 V1 123.6(3) . .
C7 N6 V1 122.8(3) . .
N4 C7 N6 129.3(5) . .
N4 C7 C3 123.0(5) . .
N6 C7 C3 107.6(4) . .
N7 C2 C3 116.4(4) . .
N7 C2 C8 138.0(5) . .
C3 C2 C8 105.6(4) . .
N8 C3 C2 113.2(5) . .
N8 C3 C7 138.3(5) . .
C2 C3 C7 108.5(4) . .
N1 C4 C1 115.1(4) . .
N1 C4 C6 136.9(5) . .
C1 C4 C6 107.8(4) . .
C7 N4 C5 123.4(5) . .
N4 C5 N5 128.1(5) . .
N4 C5 C1 123.5(5) . .
N5 C5 C1 108.4(4) . .
N3 C8 N6 127.9(4) 3_647 .
N3 C8 C2 123.9(4) 3_647 .
N6 C8 C2 108.2(4) . .

loop_
_geom_bond_atom_site_label_1
_geom_bond_atom_site_label_2
_geom_bond_distance
_geom_bond_site_symmetry_2
S4 N1 1.632(4) .
S4 N2 1.644(5) .
S5 N8 1.632(5) .
S5 N7 1.642(4) .
V1 V1 1.135(4) 3_647
V1 O1 1.609(9) .
V1 N5 2.040(5) 3_647
V1 N6 2.040(5) 3_647
V1 N5 2.080(5) .
V1 N6 2.084(5) .
N3 C8 1.323(6) 3_647
N3 C6 1.323(6) .
N1 C4 1.329(6) .
N2 C1 1.319(6) .
N7 C2 1.315(6) .
C1 C4 1.403(7) .
C1 C5 1.452(7) .
N5 C6 1.383(6) .
N5 C5 1.384(6) .
N5 V1 2.040(4) 3_647
N8 C3 1.331(6) .
C6 C4 1.464(7) .
N6 C8 1.378(6) .
N6 C7 1.379(6) .
N6 V1 2.040(5) 3_647
C7 N4 1.316(7) .
C7 C3 1.442(7) .
C2 C3 1.407(7) .
C2 C8 1.468(7) .
N4 C5 1.321(6) .
C8 N3 1.323(6) 3_647
